data_4088777
loop_
_publ_author_name
'Kohrt, Sonja'
'Kehr, Gerald'
'Daniliuc, Constantin G.'
'Rojas, Ren\'e S.'
'Rieger, Bernhard'
'Troll, Carsten'
'Erker, Gerhard'

_publ_section_title
;
 Borata-Alkene Derived Syntheses of (F5C6)2B-Substituted Bis(indenyl)
 Group 4 Metal Complexes
;
_journal_issue 16
_journal_name_full Organometallics
_journal_page_first 2689
_journal_paper_doi 10.1021/acs.organomet.6b00427
_journal_volume 35
_journal_year 2016
_chemical_formula_sum 'C29 H17 B Cl2 F10 Ti'
_chemical_formula_weight 685.04
_space_group_IT_number 14
_space_group_name_Hall '-P 2yn'
_space_group_name_H-M_alt 'P 1 21/n 1'
_symmetry_cell_setting monoclinic
_symmetry_space_group_name_H-M 'P 1 21/n 1'
_atom_sites_solution_hydrogens geom
_atom_sites_solution_primary direct
_atom_sites_solution_secondary difmap
_audit_creation_method SHELXL-97
_cell_angle_alpha 90.00
_cell_angle_beta 105.160(1)
_cell_angle_gamma 90.00
_cell_formula_units_Z 4
_cell_length_a 11.9427(2)
_cell_length_b 12.3693(2)
_cell_length_c 18.9366(4)
_cell_measurement_reflns_used 4700
_cell_measurement_temperature 223(2)
_cell_measurement_theta_max 28.28
_cell_measurement_theta_min 4.08
_cell_volume 2700.02(9)
_computing_cell_refinement 'Collect (Nonius B.V., 1998)'
_computing_data_collection 'Collect (Nonius B.V., 1998)'
_computing_data_reduction 'Denzo-SMN (Otwinowski & Minor, 1997)'
_computing_molecular_graphics 'XP (BrukerAXS, 2000)'
_computing_publication_material 'SHELXL-97 (Sheldrick, 1997)'
_computing_structure_refinement 'SHELXL-97 (Sheldrick, 1997)'
_computing_structure_solution 'SHELXS-97 (Sheldrick, 1990)'
_diffrn_ambient_temperature 223(2)
_diffrn_measured_fraction_theta_full 0.959
_diffrn_measured_fraction_theta_max 0.959
_diffrn_measurement_device_type 'Nonius KappaCCD APEXII'
_diffrn_measurement_method '\w and \f scans'
_diffrn_radiation_monochromator 'Montel mirror'
_diffrn_radiation_source 'rotating anode Nonius FR591'
_diffrn_radiation_type MoK\a
_diffrn_radiation_wavelength 0.71073
_diffrn_reflns_av_R_equivalents 0.047
_diffrn_reflns_av_sigmaI/netI 0.0479
_diffrn_reflns_limit_h_max 14
_diffrn_reflns_limit_h_min -14
_diffrn_reflns_limit_k_max 13
_diffrn_reflns_limit_k_min -14
_diffrn_reflns_limit_l_max 22
_diffrn_reflns_limit_l_min -22
_diffrn_reflns_number 14661
_diffrn_reflns_theta_full 25.00
_diffrn_reflns_theta_max 25.00
_diffrn_reflns_theta_min 4.11
_exptl_absorpt_coefficient_mu 0.605
_exptl_absorpt_correction_T_max 0.9821
_exptl_absorpt_correction_T_min 0.8990
_exptl_absorpt_correction_type multi-scan
_exptl_absorpt_process_details 'Denzo (Otwinowski, Borek, Majewski & Minor, 2003)'
_exptl_crystal_colour yellow-green
_exptl_crystal_density_diffrn 1.685
_exptl_crystal_density_method 'not measured'
_exptl_crystal_description plate
_exptl_crystal_F_000 1368
_exptl_crystal_size_max 0.18
_exptl_crystal_size_mid 0.10
_exptl_crystal_size_min 0.03
_refine_diff_density_max 0.277
_refine_diff_density_min -0.268
_refine_diff_density_rms 0.062
_refine_ls_extinction_method none
_refine_ls_goodness_of_fit_ref 1.079
_refine_ls_hydrogen_treatment constr
_refine_ls_matrix_type full
_refine_ls_number_parameters 390
_refine_ls_number_reflns 4564
_refine_ls_number_restraints 0
_refine_ls_restrained_S_all 1.079
_refine_ls_R_factor_all 0.0803
_refine_ls_R_factor_gt 0.0560
_refine_ls_shift/su_max 0.000
_refine_ls_shift/su_mean 0.000
_refine_ls_structure_factor_coef Fsqd
_refine_ls_weighting_details 'calc w=1/[\s^2^(Fo^2^)+(0.0000P)^2^+6.6666P] where P=(Fo^2^+2Fc^2^)/3'
_refine_ls_weighting_scheme calc
_refine_ls_wR_factor_gt 0.1017
_refine_ls_wR_factor_ref 0.1164
_reflns_number_gt 3440
_reflns_number_total 4564
_reflns_threshold_expression >2sigma(I)
_cod_data_source_file om6b00427_si_002.cif
_cod_data_source_block erk8068
_cod_original_cell_volume 2700.02(8)
_cod_original_sg_symbol_H-M P21/n
_cod_database_code 4088777

loop_
_symmetry_equiv_pos_as_xyz
'x, y, z'
'-x+1/2, y+1/2, -z+1/2'
'-x, -y, -z'
'x-1/2, -y-1/2, z-1/2'

loop_
_atom_site_label
_atom_site_type_symbol
_atom_site_fract_x
_atom_site_fract_y
_atom_site_fract_z
_atom_site_U_iso_or_equiv
_atom_site_adp_type
_atom_site_occupancy
_atom_site_symmetry_multiplicity
_atom_site_calc_flag
_atom_site_refinement_flags
Ti1 Ti 0.01925(6) 0.73577(6) 0.18252(4) 0.0398(2) Uani 1 1 d .
Cl1 Cl -0.14531(9) 0.74415(10) 0.08497(7) 0.0544(3) Uani 1 1 d .
Cl2 Cl -0.09633(10) 0.75901(9) 0.27235(6) 0.0491(3) Uani 1 1 d .
C1 C 0.1305(3) 0.8694(3) 0.1386(2) 0.0364(9) Uani 1 1 d .
C2 C 0.0261(3) 0.9155(3) 0.1468(2) 0.0353(9) Uani 1 1 d .
H2 H -0.0320 0.9452 0.1083 0.042 Uiso 1 1 calc R
C3 C 0.0205(3) 0.9111(3) 0.2202(2) 0.0345(9) Uani 1 1 d .
C3A C 0.1327(3) 0.8679(3) 0.2612(2) 0.0357(9) Uani 1 1 d .
C4 C 0.1807(4) 0.8462(4) 0.3365(2) 0.0464(11) Uani 1 1 d .
H4 H 0.1352 0.8530 0.3700 0.056 Uiso 1 1 calc R
C5 C 0.2935(4) 0.8155(4) 0.3595(2) 0.0531(12) Uani 1 1 d .
H5 H 0.3266 0.8034 0.4097 0.064 Uiso 1 1 calc R
C6 C 0.3621(4) 0.8011(4) 0.3101(3) 0.0486(11) Uani 1 1 d .
H6 H 0.4404 0.7813 0.3281 0.058 Uiso 1 1 calc R
C7 C 0.3180(4) 0.8153(3) 0.2370(2) 0.0415(10) Uani 1 1 d .
H7 H 0.3642 0.8037 0.2045 0.050 Uiso 1 1 calc R
C7A C 0.2012(3) 0.8478(3) 0.2111(2) 0.0353(9) Uani 1 1 d .
C8 C 0.1729(4) 0.8673(4) 0.0699(2) 0.0459(11) Uani 1 1 d .
H8 H 0.2401 0.8177 0.0787 0.055 Uiso 1 1 calc R
C9 C 0.0825(4) 0.8273(5) 0.0027(2) 0.0705(16) Uani 1 1 d .
H9A H 0.0630 0.7528 0.0100 0.106 Uiso 1 1 calc R
H9B H 0.1135 0.8320 -0.0397 0.106 Uiso 1 1 calc R
H9C H 0.0134 0.8717 -0.0052 0.106 Uiso 1 1 calc R
C10 C 0.2154(4) 0.9800(4) 0.0576(3) 0.0640(14) Uani 1 1 d .
H10A H 0.1508 1.0302 0.0482 0.096 Uiso 1 1 calc R
H10B H 0.2483 0.9787 0.0159 0.096 Uiso 1 1 calc R
H10C H 0.2741 1.0028 0.1008 0.096 Uiso 1 1 calc R
B1 B -0.0912(4) 0.9199(4) 0.2513(3) 0.0380(11) Uani 1 1 d .
C11 C -0.2095(3) 0.9568(3) 0.1923(2) 0.0352(9) Uani 1 1 d .
F12 F -0.3320(2) 0.8063(2) 0.19876(16) 0.0602(7) Uani 1 1 d .
C12 C -0.3160(4) 0.9043(3) 0.1726(2) 0.0431(10) Uani 1 1 d .
F13 F -0.5148(2) 0.8945(2) 0.10926(16) 0.0674(8) Uani 1 1 d .
C13 C -0.4134(4) 0.9486(4) 0.1249(2) 0.0461(11) Uani 1 1 d .
F14 F -0.5031(2) 1.0926(2) 0.05039(14) 0.0637(8) Uani 1 1 d .
C14 C -0.4083(4) 1.0488(4) 0.0956(2) 0.0433(11) Uani 1 1 d .
F15 F -0.2985(2) 1.2014(2) 0.08385(13) 0.0527(7) Uani 1 1 d .
C15 C -0.3051(4) 1.1040(3) 0.1130(2) 0.0407(10) Uani 1 1 d .
F16 F -0.1122(2) 1.11806(18) 0.17859(13) 0.0460(6) Uani 1 1 d .
C16 C -0.2110(3) 1.0583(3) 0.1609(2) 0.0364(9) Uani 1 1 d .
C21 C -0.0792(3) 0.9837(3) 0.3271(2) 0.0386(10) Uani 1 1 d .
F22 F -0.2450(2) 0.8983(2) 0.34581(14) 0.0554(7) Uani 1 1 d .
C22 C -0.1576(4) 0.9703(4) 0.3689(2) 0.0433(11) Uani 1 1 d .
F23 F -0.2323(3) 1.0064(2) 0.47014(15) 0.0704(9) Uani 1 1 d .
C23 C -0.1545(4) 1.0271(4) 0.4317(2) 0.0526(13) Uani 1 1 d .
F24 F -0.0654(3) 1.1585(3) 0.51687(14) 0.0745(9) Uani 1 1 d .
C24 C -0.0701(5) 1.1033(4) 0.4555(2) 0.0542(13) Uani 1 1 d .
F25 F 0.0951(3) 1.1921(2) 0.44104(15) 0.0680(8) Uani 1 1 d .
C25 C 0.0093(4) 1.1208(4) 0.4169(2) 0.0478(11) Uani 1 1 d .
F26 F 0.0841(2) 1.0867(2) 0.31823(14) 0.0525(7) Uani 1 1 d .
C26 C 0.0031(4) 1.0619(4) 0.3541(2) 0.0417(10) Uani 1 1 d .
C31 C 0.0619(5) 0.5712(4) 0.2473(4) 0.0675(16) Uani 1 1 d .
H31 H 0.0504 0.5634 0.2943 0.081 Uiso 1 1 calc R
C32 C 0.1627(4) 0.6079(3) 0.2318(3) 0.0549(13) Uani 1 1 d .
H32 H 0.2309 0.6302 0.2660 0.066 Uiso 1 1 calc R
C33 C 0.1439(5) 0.6057(4) 0.1560(3) 0.0628(14) Uani 1 1 d .
H33 H 0.1973 0.6270 0.1300 0.075 Uiso 1 1 calc R
C34 C 0.0323(6) 0.5663(4) 0.1255(4) 0.083(2) Uani 1 1 d .
H34 H -0.0023 0.5544 0.0755 0.100 Uiso 1 1 calc R
C35 C -0.0181(5) 0.5481(4) 0.1826(5) 0.085(2) Uani 1 1 d .
H35 H -0.0944 0.5240 0.1778 0.102 Uiso 1 1 calc R

loop_
_atom_site_aniso_label
_atom_site_aniso_U_11
_atom_site_aniso_U_22
_atom_site_aniso_U_33
_atom_site_aniso_U_23
_atom_site_aniso_U_13
_atom_site_aniso_U_12
Ti1 0.0314(4) 0.0360(4) 0.0524(5) -0.0002(4) 0.0115(3) -0.0001(3)
Cl1 0.0391(6) 0.0561(7) 0.0623(7) -0.0085(6) 0.0034(5) -0.0028(5)
Cl2 0.0480(6) 0.0432(6) 0.0630(7) 0.0151(6) 0.0264(5) 0.0040(5)
C1 0.032(2) 0.037(2) 0.042(2) 0.0005(19) 0.0136(18) -0.0007(18)
C2 0.032(2) 0.034(2) 0.039(2) 0.0052(19) 0.0088(18) 0.0003(17)
C3 0.039(2) 0.030(2) 0.037(2) 0.0024(18) 0.0127(18) 0.0000(17)
C3A 0.037(2) 0.033(2) 0.040(2) 0.0002(19) 0.0140(18) -0.0001(18)
C4 0.051(3) 0.049(3) 0.040(2) -0.001(2) 0.014(2) -0.001(2)
C5 0.047(3) 0.059(3) 0.044(3) 0.007(2) -0.003(2) 0.007(2)
C6 0.035(2) 0.046(3) 0.059(3) 0.001(2) 0.002(2) 0.002(2)
C7 0.035(2) 0.040(2) 0.050(3) -0.001(2) 0.012(2) -0.0003(19)
C7A 0.035(2) 0.031(2) 0.041(2) 0.0021(18) 0.0123(18) -0.0007(18)
C8 0.037(2) 0.063(3) 0.040(2) 0.000(2) 0.0143(19) 0.004(2)
C9 0.061(3) 0.110(5) 0.044(3) -0.010(3) 0.022(3) -0.008(3)
C10 0.064(3) 0.082(4) 0.057(3) 0.009(3) 0.035(3) 0.000(3)
B1 0.038(3) 0.032(2) 0.046(3) 0.005(2) 0.016(2) 0.001(2)
C11 0.034(2) 0.039(2) 0.036(2) -0.0014(19) 0.0154(18) 0.0021(18)
F12 0.0453(15) 0.0463(15) 0.089(2) 0.0136(15) 0.0171(14) -0.0083(12)
C12 0.042(3) 0.039(2) 0.053(3) 0.001(2) 0.020(2) -0.003(2)
F13 0.0373(15) 0.0720(19) 0.088(2) -0.0072(17) 0.0084(14) -0.0128(14)
C13 0.034(2) 0.053(3) 0.051(3) -0.010(2) 0.011(2) -0.004(2)
F14 0.0488(16) 0.0723(19) 0.0596(17) 0.0008(15) -0.0042(13) 0.0132(14)
C14 0.039(3) 0.053(3) 0.035(2) -0.007(2) 0.0054(19) 0.006(2)
F15 0.0617(17) 0.0464(15) 0.0507(15) 0.0115(13) 0.0161(13) 0.0103(13)
C15 0.051(3) 0.038(2) 0.036(2) 0.000(2) 0.016(2) 0.009(2)
F16 0.0418(14) 0.0417(13) 0.0545(15) 0.0052(12) 0.0126(12) -0.0049(11)
C16 0.035(2) 0.040(2) 0.038(2) -0.0014(19) 0.0154(18) -0.0006(19)
C21 0.036(2) 0.045(2) 0.037(2) 0.012(2) 0.0126(18) 0.011(2)
F22 0.0471(16) 0.0609(17) 0.0677(17) 0.0173(14) 0.0317(13) 0.0091(14)
C22 0.037(2) 0.048(3) 0.049(3) 0.016(2) 0.018(2) 0.010(2)
F23 0.079(2) 0.088(2) 0.0602(17) 0.0232(16) 0.0455(16) 0.0308(17)
C23 0.061(3) 0.064(3) 0.042(3) 0.021(2) 0.029(2) 0.031(3)
F24 0.104(2) 0.082(2) 0.0410(15) -0.0043(15) 0.0252(15) 0.0285(19)
C24 0.070(3) 0.059(3) 0.034(2) 0.005(2) 0.015(2) 0.024(3)
F25 0.081(2) 0.0593(18) 0.0576(17) -0.0126(15) 0.0081(15) -0.0027(16)
C25 0.059(3) 0.041(3) 0.039(2) 0.004(2) 0.005(2) 0.012(2)
F26 0.0517(16) 0.0541(15) 0.0575(16) -0.0064(13) 0.0247(13) -0.0090(13)
C26 0.042(3) 0.045(2) 0.040(2) 0.011(2) 0.015(2) 0.009(2)
C31 0.054(3) 0.043(3) 0.109(5) 0.024(3) 0.028(3) 0.013(3)
C32 0.038(3) 0.033(2) 0.088(4) 0.008(3) 0.008(3) 0.003(2)
C33 0.058(3) 0.047(3) 0.087(4) -0.007(3) 0.026(3) 0.011(3)
C34 0.075(4) 0.051(3) 0.107(5) -0.034(3) -0.004(4) 0.015(3)
C35 0.043(3) 0.036(3) 0.167(7) 0.002(4) 0.013(4) 0.002(2)

loop_
_atom_type_symbol
_atom_type_description
_atom_type_scat_dispersion_real
_atom_type_scat_dispersion_imag
_atom_type_scat_source
C C 0.0033 0.0016 'International Tables Vol C Tables 4.2.6.8 and 6.1.1.4'
H H 0.0000 0.0000 'International Tables Vol C Tables 4.2.6.8 and 6.1.1.4'
B B 0.0013 0.0007 'International Tables Vol C Tables 4.2.6.8 and 6.1.1.4'
F F 0.0171 0.0103 'International Tables Vol C Tables 4.2.6.8 and 6.1.1.4'
Cl Cl 0.1484 0.1585 'International Tables Vol C Tables 4.2.6.8 and 6.1.1.4'
Ti Ti 0.2776 0.4457 'International Tables Vol C Tables 4.2.6.8 and 6.1.1.4'

loop_
_geom_angle_atom_site_label_1
_geom_angle_atom_site_label_2
_geom_angle_atom_site_label_3
_geom_angle
C3 Ti1 Cl1 98.13(11)
C3 Ti1 C2 35.59(13)
Cl1 Ti1 C2 79.22(10)
C3 Ti1 C33 140.37(17)
Cl1 Ti1 C33 108.35(15)
C2 Ti1 C33 121.49(17)
C3 Ti1 C32 125.00(16)
Cl1 Ti1 C32 136.66(14)
C2 Ti1 C32 133.06(15)
C33 Ti1 C32 34.69(17)
C3 Ti1 C31 132.34(19)
Cl1 Ti1 C31 118.33(16)
C2 Ti1 C31 162.40(19)
C33 Ti1 C31 56.9(2)
C32 Ti1 C31 34.34(16)
C3 Ti1 C35 156.7(2)
Cl1 Ti1 C35 85.63(17)
C2 Ti1 C35 163.2(2)
C33 Ti1 C35 56.9(2)
C32 Ti1 C35 56.95(18)
C31 Ti1 C35 33.8(2)
C3 Ti1 C34 169.2(2)
Cl1 Ti1 C34 79.66(15)
C2 Ti1 C34 134.1(2)
C33 Ti1 C34 34.38(18)
C32 Ti1 C34 57.18(19)
C31 Ti1 C34 56.4(2)
C35 Ti1 C34 34.0(2)
C3 Ti1 C3A 36.48(13)
Cl1 Ti1 C3A 133.79(11)
C2 Ti1 C3A 57.97(14)
C33 Ti1 C3A 108.48(17)
C32 Ti1 C3A 88.67(16)
C31 Ti1 C3A 104.86(19)
C35 Ti1 C3A 138.6(2)
C34 Ti1 C3A 142.53(18)
C3 Ti1 C1 59.72(14)
Cl1 Ti1 C1 97.10(10)
C2 Ti1 C1 34.80(13)
C33 Ti1 C1 87.60(16)
C32 Ti1 C1 100.91(15)
C31 Ti1 C1 135.16(16)
C35 Ti1 C1 142.9(2)
C34 Ti1 C1 109.9(2)
C3A Ti1 C1 57.90(13)
C3 Ti1 Cl2 68.47(10)
Cl1 Ti1 Cl2 91.92(5)
C2 Ti1 Cl2 99.03(10)
C33 Ti1 Cl2 136.93(15)
C32 Ti1 Cl2 106.67(14)
C31 Ti1 Cl2 80.01(14)
C35 Ti1 Cl2 88.5(2)
C34 Ti1 Cl2 122.0(2)
C3A Ti1 Cl2 79.54(10)
C1 Ti1 Cl2 128.14(10)
C3 Ti1 C7A 58.30(13)
Cl1 Ti1 C7A 130.62(10)
C2 Ti1 C7A 56.16(13)
C33 Ti1 C7A 82.07(16)
C32 Ti1 C7A 77.57(15)
C31 Ti1 C7A 107.83(17)
C35 Ti1 C7A 133.92(17)
C34 Ti1 C7A 115.3(2)
C3A Ti1 C7A 33.77(12)
C1 Ti1 C7A 33.89(13)
Cl2 Ti1 C7A 113.25(10)
B1 Cl2 Ti1 85.86(14)
C2 C1 C7A 106.5(3)
C2 C1 C8 127.1(4)
C7A C1 C8 125.0(4)
C2 C1 Ti1 69.9(2)
C7A C1 Ti1 77.3(2)
C8 C1 Ti1 128.7(3)
C3 C2 C1 111.3(4)
C3 C2 Ti1 70.3(2)
C1 C2 Ti1 75.3(2)
C3 C2 H2 124.4
C1 C2 H2 124.4
Ti1 C2 H2 121.6
C2 C3 C3A 105.3(3)
C2 C3 B1 128.3(4)
C3A C3 B1 124.6(3)
C2 C3 Ti1 74.1(2)
C3A C3 Ti1 75.5(2)
B1 C3 Ti1 104.1(3)
C4 C3A C7A 119.0(4)
C4 C3A C3 132.5(4)
C7A C3A C3 108.4(3)
C4 C3A Ti1 120.9(3)
C7A C3A Ti1 78.2(2)
C3 C3A Ti1 68.0(2)
C5 C4 C3A 118.8(4)
C5 C4 H4 120.6
C3A C4 H4 120.6
C4 C5 C6 121.6(4)
C4 C5 H5 119.2
C6 C5 H5 119.2
C7 C6 C5 121.6(4)
C7 C6 H6 119.2
C5 C6 H6 119.2
C6 C7 C7A 118.5(4)
C6 C7 H7 120.8
C7A C7 H7 120.8
C7 C7A C3A 120.3(4)
C7 C7A C1 131.8(4)
C3A C7A C1 107.9(3)
C7 C7A Ti1 129.7(3)
C3A C7A Ti1 68.0(2)
C1 C7A Ti1 68.8(2)
C1 C8 C9 113.7(4)
C1 C8 C10 108.5(4)
C9 C8 C10 111.2(4)
C1 C8 H8 107.8
C9 C8 H8 107.8
C10 C8 H8 107.8
C8 C9 H9A 109.5
C8 C9 H9B 109.5
H9A C9 H9B 109.5
C8 C9 H9C 109.5
H9A C9 H9C 109.5
H9B C9 H9C 109.5
C8 C10 H10A 109.5
C8 C10 H10B 109.5
H10A C10 H10B 109.5
C8 C10 H10C 109.5
H10A C10 H10C 109.5
H10B C10 H10C 109.5
C3 B1 C21 118.3(4)
C3 B1 C11 115.3(3)
C21 B1 C11 109.6(3)
C3 B1 Cl2 94.4(3)
C21 B1 Cl2 107.7(3)
C11 B1 Cl2 110.2(3)
C16 C11 C12 113.6(4)
C16 C11 B1 117.5(4)
C12 C11 B1 128.7(4)
F12 C12 C13 115.0(4)
F12 C12 C11 122.2(4)
C13 C12 C11 122.9(4)
F13 C13 C14 119.6(4)
F13 C13 C12 120.0(4)
C14 C13 C12 120.3(4)
F14 C14 C13 120.3(4)
F14 C14 C15 120.6(4)
C13 C14 C15 119.1(4)
F15 C15 C16 121.2(4)
F15 C15 C14 119.7(4)
C16 C15 C14 119.0(4)
F16 C16 C15 116.7(4)
F16 C16 C11 118.3(4)
C15 C16 C11 125.0(4)
C26 C21 C22 113.2(4)
C26 C21 B1 124.2(4)
C22 C21 B1 122.3(4)
F22 C22 C23 117.4(4)
F22 C22 C21 118.2(4)
C23 C22 C21 124.4(5)
F23 C23 C24 120.4(4)
F23 C23 C22 120.3(5)
C24 C23 C22 119.3(4)
F24 C24 C25 120.7(5)
F24 C24 C23 120.0(5)
C25 C24 C23 119.3(4)
F25 C25 C24 120.0(4)
F25 C25 C26 120.4(4)
C24 C25 C26 119.5(5)
F26 C26 C21 120.4(4)
F26 C26 C25 115.4(4)
C21 C26 C25 124.2(4)
C35 C31 C32 108.6(6)
C35 C31 Ti1 73.2(3)
C32 C31 Ti1 71.9(3)
C35 C31 H31 125.7
C32 C31 H31 125.7
Ti1 C31 H31 121.0
C31 C32 C33 107.2(5)
C31 C32 Ti1 73.8(3)
C33 C32 Ti1 72.5(3)
C31 C32 H32 126.4
C33 C32 H32 126.4
Ti1 C32 H32 119.3
C32 C33 C34 108.3(5)
C32 C33 Ti1 72.8(3)
C34 C33 Ti1 74.7(3)
C32 C33 H33 125.9
C34 C33 H33 125.9
Ti1 C33 H33 118.5
C35 C34 C33 107.2(6)
C35 C34 Ti1 72.3(3)
C33 C34 Ti1 71.0(3)
C35 C34 H34 126.4
C33 C34 H34 126.4
Ti1 C34 H34 122.1
C31 C35 C34 108.6(5)
C31 C35 Ti1 73.1(3)
C34 C35 Ti1 73.7(3)
C31 C35 H35 125.7
C34 C35 H35 125.7
Ti1 C35 H35 119.3

loop_
_geom_bond_atom_site_label_1
_geom_bond_atom_site_label_2
_geom_bond_distance
Ti1 C3 2.282(4)
Ti1 Cl1 2.3210(13)
Ti1 C2 2.332(4)
Ti1 C33 2.335(5)
Ti1 C32 2.339(4)
Ti1 C31 2.363(5)
Ti1 C35 2.364(5)
Ti1 C34 2.382(5)
Ti1 C3A 2.382(4)
Ti1 C1 2.402(4)
Ti1 Cl2 2.4719(13)
Ti1 C7A 2.514(4)
Cl2 B1 2.034(5)
C1 C2 1.417(5)
C1 C7A 1.437(5)
C1 C8 1.513(5)
C2 C3 1.411(5)
C2 H2 0.9400
C3 C3A 1.463(5)
C3 B1 1.596(6)
C3A C4 1.417(5)
C3A C7A 1.428(5)
C4 C5 1.358(6)
C4 H4 0.9400
C5 C6 1.406(6)
C5 H5 0.9400
C6 C7 1.357(6)
C6 H6 0.9400
C7 C7A 1.411(5)
C7 H7 0.9400
C8 C9 1.521(6)
C8 C10 1.522(7)
C8 H8 0.9900
C9 H9A 0.9700
C9 H9B 0.9700
C9 H9C 0.9700
C10 H10A 0.9700
C10 H10B 0.9700
C10 H10C 0.9700
B1 C21 1.611(6)
B1 C11 1.620(6)
C11 C16 1.387(6)
C11 C12 1.390(6)
F12 C12 1.342(5)
C12 C13 1.386(6)
F13 C13 1.347(5)
C13 C14 1.366(6)
F14 C14 1.341(5)
C14 C15 1.371(6)
F15 C15 1.336(5)
C15 C16 1.368(6)
F16 C16 1.357(4)
C21 C26 1.379(6)
C21 C22 1.385(5)
F22 C22 1.354(5)
C22 C23 1.374(6)
F23 C23 1.346(5)
C23 C24 1.368(7)
F24 C24 1.335(5)
C24 C25 1.358(7)
F25 C25 1.339(5)
C25 C26 1.380(6)
F26 C26 1.354(5)
C31 C35 1.372(8)
C31 C32 1.388(7)
C31 H31 0.9400
C32 C33 1.393(7)
C32 H32 0.9400
C33 C34 1.395(7)
C33 H33 0.9400
C34 C35 1.388(9)
C34 H34 0.9400
C35 H35 0.9400

loop_
_geom_torsion_atom_site_label_1
_geom_torsion_atom_site_label_2
_geom_torsion_atom_site_label_3
_geom_torsion_atom_site_label_4
_geom_torsion
C3 Ti1 Cl2 B1 15.75(18)
Cl1 Ti1 Cl2 B1 -82.23(15)
C2 Ti1 Cl2 B1 -2.84(17)
C33 Ti1 Cl2 B1 158.0(2)
C32 Ti1 Cl2 B1 137.45(19)
C31 Ti1 Cl2 B1 159.3(2)
C35 Ti1 Cl2 B1 -167.8(2)
C34 Ti1 Cl2 B1 -161.2(2)
C3A Ti1 Cl2 B1 52.04(17)
C1 Ti1 Cl2 B1 18.3(2)
C7A Ti1 Cl2 B1 54.11(18)
C3 Ti1 C1 C2 -35.9(2)
Cl1 Ti1 C1 C2 59.4(2)
C33 Ti1 C1 C2 167.6(3)
C32 Ti1 C1 C2 -160.2(3)
C31 Ti1 C1 C2 -157.2(3)
C35 Ti1 C1 C2 151.5(3)
C34 Ti1 C1 C2 140.9(3)
C3A Ti1 C1 C2 -78.8(2)
Cl2 Ti1 C1 C2 -38.7(3)
C7A Ti1 C1 C2 -113.1(3)
C3 Ti1 C1 C7A 77.2(2)
Cl1 Ti1 C1 C7A 172.5(2)
C2 Ti1 C1 C7A 113.1(3)
C33 Ti1 C1 C7A -79.3(3)
C32 Ti1 C1 C7A -47.1(3)
C31 Ti1 C1 C7A -44.1(4)
C35 Ti1 C1 C7A -95.4(4)
C34 Ti1 C1 C7A -106.0(3)
C3A Ti1 C1 C7A 34.3(2)
Cl2 Ti1 C1 C7A 74.4(2)
C3 Ti1 C1 C8 -157.9(4)
Cl1 Ti1 C1 C8 -62.6(3)
C2 Ti1 C1 C8 -122.0(5)
C33 Ti1 C1 C8 45.6(4)
C32 Ti1 C1 C8 77.8(4)
C31 Ti1 C1 C8 80.9(4)
C35 Ti1 C1 C8 29.6(5)
C34 Ti1 C1 C8 19.0(4)
C3A Ti1 C1 C8 159.2(4)
Cl2 Ti1 C1 C8 -160.7(3)
C7A Ti1 C1 C8 124.9(5)
C7A C1 C2 C3 -7.8(5)
C8 C1 C2 C3 -174.5(4)
Ti1 C1 C2 C3 61.6(3)
C7A C1 C2 Ti1 -69.4(3)
C8 C1 C2 Ti1 123.9(4)
Cl1 Ti1 C2 C3 120.9(2)
C33 Ti1 C2 C3 -134.1(3)
C32 Ti1 C2 C3 -92.5(3)
C31 Ti1 C2 C3 -54.8(6)
C35 Ti1 C2 C3 146.6(6)
C34 Ti1 C2 C3 -175.1(3)
C3A Ti1 C2 C3 -40.9(2)
C1 Ti1 C2 C3 -119.5(3)
Cl2 Ti1 C2 C3 30.6(2)
C7A Ti1 C2 C3 -81.4(2)
C3 Ti1 C2 C1 119.5(3)
Cl1 Ti1 C2 C1 -119.6(2)
C33 Ti1 C2 C1 -14.6(3)
C32 Ti1 C2 C1 27.0(3)
C31 Ti1 C2 C1 64.7(6)
C35 Ti1 C2 C1 -93.9(7)
C34 Ti1 C2 C1 -55.7(3)
C3A Ti1 C2 C1 78.6(2)
Cl2 Ti1 C2 C1 150.1(2)
C7A Ti1 C2 C1 38.1(2)
C1 C2 C3 C3A 5.0(4)
Ti1 C2 C3 C3A 69.6(3)
C1 C2 C3 B1 -160.2(4)
Ti1 C2 C3 B1 -95.6(4)
C1 C2 C3 Ti1 -64.6(3)
Cl1 Ti1 C3 C2 -58.4(2)
C33 Ti1 C3 C2 73.7(4)
C32 Ti1 C3 C2 117.0(3)
C31 Ti1 C3 C2 160.5(2)
C35 Ti1 C3 C2 -156.3(5)
C34 Ti1 C3 C2 19.0(11)
C3A Ti1 C3 C2 110.9(3)
C1 Ti1 C3 C2 35.1(2)
Cl2 Ti1 C3 C2 -147.2(2)
C7A Ti1 C3 C2 74.8(2)
Cl1 Ti1 C3 C3A -169.3(2)
C2 Ti1 C3 C3A -110.9(3)
C33 Ti1 C3 C3A -37.2(4)
C32 Ti1 C3 C3A 6.1(3)
C31 Ti1 C3 C3A 49.6(3)
C35 Ti1 C3 C3A 92.8(5)
C34 Ti1 C3 C3A -92.0(10)
C1 Ti1 C3 C3A -75.8(2)
Cl2 Ti1 C3 C3A 101.8(2)
C7A Ti1 C3 C3A -36.1(2)
Cl1 Ti1 C3 B1 68.0(3)
C2 Ti1 C3 B1 126.4(4)
C33 Ti1 C3 B1 -159.9(3)
C32 Ti1 C3 B1 -116.6(3)
C31 Ti1 C3 B1 -73.1(3)
C35 Ti1 C3 B1 -29.9(6)
C34 Ti1 C3 B1 145.4(9)
C3A Ti1 C3 B1 -122.7(4)
C1 Ti1 C3 B1 161.5(3)
Cl2 Ti1 C3 B1 -20.9(2)
C7A Ti1 C3 B1 -158.8(3)
C2 C3 C3A C4 178.9(4)
B1 C3 C3A C4 -15.2(7)
Ti1 C3 C3A C4 -112.5(5)
C2 C3 C3A C7A -0.2(4)
B1 C3 C3A C7A 165.7(4)
Ti1 C3 C3A C7A 68.5(3)
C2 C3 C3A Ti1 -68.7(3)
B1 C3 C3A Ti1 97.2(4)
C3 Ti1 C3A C4 127.5(4)
Cl1 Ti1 C3A C4 142.2(3)
C2 Ti1 C3A C4 167.4(4)
C33 Ti1 C3A C4 -76.5(4)
C32 Ti1 C3A C4 -47.5(4)
C31 Ti1 C3A C4 -16.9(4)
C35 Ti1 C3A C4 -15.9(5)
C34 Ti1 C3A C4 -70.4(5)
C1 Ti1 C3A C4 -151.3(4)
Cl2 Ti1 C3A C4 59.7(3)
C7A Ti1 C3A C4 -116.9(4)
C3 Ti1 C3A C7A -115.6(3)
Cl1 Ti1 C3A C7A -100.9(2)
C2 Ti1 C3A C7A -75.7(2)
C33 Ti1 C3A C7A 40.4(3)
C32 Ti1 C3A C7A 69.3(3)
C31 Ti1 C3A C7A 100.0(3)
C35 Ti1 C3A C7A 101.0(3)
C34 Ti1 C3A C7A 46.5(4)
C1 Ti1 C3A C7A -34.4(2)
Cl2 Ti1 C3A C7A 176.6(2)
Cl1 Ti1 C3A C3 14.7(3)
C2 Ti1 C3A C3 39.9(2)
C33 Ti1 C3A C3 156.0(2)
C32 Ti1 C3A C3 -175.0(2)
C31 Ti1 C3A C3 -144.4(2)
C35 Ti1 C3A C3 -143.4(3)
C34 Ti1 C3A C3 162.1(4)
C1 Ti1 C3A C3 81.2(2)
Cl2 Ti1 C3A C3 -67.8(2)
C7A Ti1 C3A C3 115.6(3)
C7A C3A C4 C5 5.4(6)
C3 C3A C4 C5 -173.6(4)
Ti1 C3A C4 C5 98.8(4)
C3A C4 C5 C6 -2.2(7)
C4 C5 C6 C7 -1.4(7)
C5 C6 C7 C7A 1.6(7)
C6 C7 C7A C3A 1.7(6)
C6 C7 C7A C1 179.8(4)
C6 C7 C7A Ti1 -83.8(5)
C4 C3A C7A C7 -5.2(6)
C3 C3A C7A C7 174.0(4)
Ti1 C3A C7A C7 -124.2(4)
C4 C3A C7A C1 176.3(4)
C3 C3A C7A C1 -4.5(4)
Ti1 C3A C7A C1 57.3(3)
C4 C3A C7A Ti1 119.0(4)
C3 C3A C7A Ti1 -61.8(3)
C2 C1 C7A C7 -170.9(4)
C8 C1 C7A C7 -3.8(7)
Ti1 C1 C7A C7 124.9(4)
C2 C1 C7A C3A 7.4(4)
C8 C1 C7A C3A 174.5(4)
Ti1 C1 C7A C3A -56.9(3)
C2 C1 C7A Ti1 64.3(3)
C8 C1 C7A Ti1 -128.7(4)
C3 Ti1 C7A C7 150.9(4)
Cl1 Ti1 C7A C7 -137.2(3)
C2 Ti1 C7A C7 -166.5(4)
C33 Ti1 C7A C7 -29.8(4)
C32 Ti1 C7A C7 5.2(4)
C31 Ti1 C7A C7 21.6(4)
C35 Ti1 C7A C7 -3.8(5)
C34 Ti1 C7A C7 -38.9(4)
C3A Ti1 C7A C7 111.9(5)
C1 Ti1 C7A C7 -127.3(5)
Cl2 Ti1 C7A C7 108.2(4)
C3 Ti1 C7A C3A 39.1(2)
Cl1 Ti1 C7A C3A 110.9(2)
C2 Ti1 C7A C3A 81.6(2)
C33 Ti1 C7A C3A -141.6(3)
C32 Ti1 C7A C3A -106.7(3)
C31 Ti1 C7A C3A -90.2(3)
C35 Ti1 C7A C3A -115.7(4)
C34 Ti1 C7A C3A -150.8(3)
C1 Ti1 C7A C3A 120.8(3)
Cl2 Ti1 C7A C3A -3.7(2)
C3 Ti1 C7A C1 -81.7(2)
Cl1 Ti1 C7A C1 -9.9(3)
C2 Ti1 C7A C1 -39.2(2)
C33 Ti1 C7A C1 97.6(3)
C32 Ti1 C7A C1 132.5(3)
C31 Ti1 C7A C1 149.0(3)
C35 Ti1 C7A C1 123.5(4)
C34 Ti1 C7A C1 88.4(3)
C3A Ti1 C7A C1 -120.8(3)
Cl2 Ti1 C7A C1 -124.5(2)
C2 C1 C8 C9 -49.8(6)
C7A C1 C8 C9 145.8(4)
Ti1 C1 C8 C9 43.2(6)
C2 C1 C8 C10 74.4(5)
C7A C1 C8 C10 -90.0(5)
Ti1 C1 C8 C10 167.4(3)
C2 C3 B1 C21 -142.7(4)
C3A C3 B1 C21 54.7(5)
Ti1 C3 B1 C21 136.6(3)
C2 C3 B1 C11 -10.3(6)
C3A C3 B1 C11 -172.9(4)
Ti1 C3 B1 C11 -91.0(3)
C2 C3 B1 Cl2 104.5(4)
C3A C3 B1 Cl2 -58.1(4)
Ti1 C3 B1 Cl2 23.8(2)
Ti1 Cl2 B1 C3 -21.2(2)
Ti1 Cl2 B1 C21 -142.8(3)
Ti1 Cl2 B1 C11 97.8(3)
C3 B1 C11 C16 -62.1(5)
C21 B1 C11 C16 74.2(4)
Cl2 B1 C11 C16 -167.4(3)
C3 B1 C11 C12 124.2(4)
C21 B1 C11 C12 -99.4(5)
Cl2 B1 C11 C12 18.9(5)
C16 C11 C12 F12 -178.6(4)
B1 C11 C12 F12 -4.8(7)
C16 C11 C12 C13 1.3(6)
B1 C11 C12 C13 175.2(4)
F12 C12 C13 F13 1.4(6)
C11 C12 C13 F13 -178.6(4)
F12 C12 C13 C14 179.0(4)
C11 C12 C13 C14 -0.9(7)
F13 C13 C14 F14 -1.2(6)
C12 C13 C14 F14 -178.8(4)
F13 C13 C14 C15 178.7(4)
C12 C13 C14 C15 1.1(6)
F14 C14 C15 F15 -1.1(6)
C13 C14 C15 F15 179.0(4)
F14 C14 C15 C16 178.2(4)
C13 C14 C15 C16 -1.8(6)
F15 C15 C16 F16 1.8(5)
C14 C15 C16 F16 -177.5(3)
F15 C15 C16 C11 -178.4(4)
C14 C15 C16 C11 2.4(6)
C12 C11 C16 F16 177.8(3)
B1 C11 C16 F16 3.1(5)
C12 C11 C16 C15 -2.1(6)
B1 C11 C16 C15 -176.7(4)
C3 B1 C21 C26 24.1(6)
C11 B1 C21 C26 -110.8(4)
Cl2 B1 C21 C26 129.3(4)
C3 B1 C21 C22 -161.1(4)
C11 B1 C21 C22 64.0(5)
Cl2 B1 C21 C22 -55.9(5)
C26 C21 C22 F22 177.5(3)
B1 C21 C22 F22 2.1(6)
C26 C21 C22 C23 -0.9(6)
B1 C21 C22 C23 -176.3(4)
F22 C22 C23 F23 3.6(6)
C21 C22 C23 F23 -177.9(4)
F22 C22 C23 C24 -177.7(4)
C21 C22 C23 C24 0.7(7)
F23 C23 C24 F24 -0.7(7)
C22 C23 C24 F24 -179.4(4)
F23 C23 C24 C25 178.3(4)
C22 C23 C24 C25 -0.4(7)
F24 C24 C25 F25 1.6(6)
C23 C24 C25 F25 -177.4(4)
F24 C24 C25 C26 179.4(4)
C23 C24 C25 C26 0.3(7)
C22 C21 C26 F26 -178.2(3)
B1 C21 C26 F26 -3.0(6)
C22 C21 C26 C25 0.9(6)
B1 C21 C26 C25 176.1(4)
F25 C25 C26 F26 -3.8(6)
C24 C25 C26 F26 178.5(4)
F25 C25 C26 C21 177.0(4)
C24 C25 C26 C21 -0.7(7)
C3 Ti1 C31 C35 150.9(4)
Cl1 Ti1 C31 C35 15.7(4)
C2 Ti1 C31 C35 -169.1(5)
C33 Ti1 C31 C35 -78.6(4)
C32 Ti1 C31 C35 -116.7(6)
C34 Ti1 C31 C35 -37.2(4)
C3A Ti1 C31 C35 178.8(4)
C1 Ti1 C31 C35 -122.1(4)
Cl2 Ti1 C31 C35 102.5(4)
C7A Ti1 C31 C35 -146.1(4)
C3 Ti1 C31 C32 -92.4(4)
Cl1 Ti1 C31 C32 132.5(3)
C2 Ti1 C31 C32 -52.4(7)
C33 Ti1 C31 C32 38.2(3)
C35 Ti1 C31 C32 116.7(6)
C34 Ti1 C31 C32 79.6(4)
C3A Ti1 C31 C32 -64.5(4)
C1 Ti1 C31 C32 -5.3(5)
Cl2 Ti1 C31 C32 -140.7(4)
C7A Ti1 C31 C32 -29.4(4)
C35 C31 C32 C33 -0.8(6)
Ti1 C31 C32 C33 -65.3(3)
C35 C31 C32 Ti1 64.4(4)
C3 Ti1 C32 C31 115.6(4)
Cl1 Ti1 C32 C31 -71.0(4)
C2 Ti1 C32 C31 160.9(3)
C33 Ti1 C32 C31 -114.5(5)
C35 Ti1 C32 C31 -36.3(4)
C34 Ti1 C32 C31 -77.1(4)
C3A Ti1 C32 C31 119.3(4)
C1 Ti1 C32 C31 176.2(4)
Cl2 Ti1 C32 C31 40.6(4)
C7A Ti1 C32 C31 151.4(4)
C3 Ti1 C32 C33 -129.8(3)
Cl1 Ti1 C32 C33 43.5(4)
C2 Ti1 C32 C33 -84.6(4)
C31 Ti1 C32 C33 114.5(5)
C35 Ti1 C32 C33 78.2(4)
C34 Ti1 C32 C33 37.5(3)
C3A Ti1 C32 C33 -126.2(3)
C1 Ti1 C32 C33 -69.3(3)
Cl2 Ti1 C32 C33 155.1(3)
C7A Ti1 C32 C33 -94.0(3)
C31 C32 C33 C34 -0.7(5)
Ti1 C32 C33 C34 -66.8(4)
C31 C32 C33 Ti1 66.1(3)
C3 Ti1 C33 C32 80.5(4)
Cl1 Ti1 C33 C32 -150.1(3)
C2 Ti1 C33 C32 121.5(3)
C31 Ti1 C33 C32 -37.8(3)
C35 Ti1 C33 C32 -78.3(4)
C34 Ti1 C33 C32 -115.2(5)
C3A Ti1 C33 C32 58.3(3)
C1 Ti1 C33 C32 113.2(3)
Cl2 Ti1 C33 C32 -36.2(4)
C7A Ti1 C33 C32 79.6(3)
C3 Ti1 C33 C34 -164.3(4)
Cl1 Ti1 C33 C34 -35.0(4)
C2 Ti1 C33 C34 -123.4(4)
C32 Ti1 C33 C34 115.2(5)
C31 Ti1 C33 C34 77.4(4)
C35 Ti1 C33 C34 36.9(4)
C3A Ti1 C33 C34 173.4(4)
C1 Ti1 C33 C34 -131.7(4)
Cl2 Ti1 C33 C34 79.0(5)
C7A Ti1 C33 C34 -165.2(4)
C32 C33 C34 C35 1.9(6)
Ti1 C33 C34 C35 -63.7(4)
C32 C33 C34 Ti1 65.6(3)
C3 Ti1 C34 C35 -176.6(8)
Cl1 Ti1 C34 C35 -97.6(4)
C2 Ti1 C34 C35 -161.4(3)
C33 Ti1 C34 C35 116.0(6)
C32 Ti1 C34 C35 78.2(4)
C31 Ti1 C34 C35 36.9(3)
C3A Ti1 C34 C35 105.7(5)
C1 Ti1 C34 C35 168.5(3)
Cl2 Ti1 C34 C35 -11.8(4)
C7A Ti1 C34 C35 132.2(4)
C3 Ti1 C34 C33 67.4(11)
Cl1 Ti1 C34 C33 146.4(4)
C2 Ti1 C34 C33 82.6(4)
C32 Ti1 C34 C33 -37.8(3)
C31 Ti1 C34 C33 -79.1(4)
C35 Ti1 C34 C33 -116.0(6)
C3A Ti1 C34 C33 -10.3(6)
C1 Ti1 C34 C33 52.6(4)
Cl2 Ti1 C34 C33 -127.8(4)
C7A Ti1 C34 C33 16.2(5)
C32 C31 C35 C34 2.1(6)
Ti1 C31 C35 C34 65.7(4)
C32 C31 C35 Ti1 -63.6(3)
C33 C34 C35 C31 -2.5(6)
Ti1 C34 C35 C31 -65.3(4)
C33 C34 C35 Ti1 62.8(4)
C3 Ti1 C35 C31 -65.7(6)
Cl1 Ti1 C35 C31 -166.1(4)
C2 Ti1 C35 C31 168.6(5)
C33 Ti1 C35 C31 78.6(4)
C32 Ti1 C35 C31 36.9(3)
C34 Ti1 C35 C31 115.9(5)
C3A Ti1 C35 C31 -1.8(5)
C1 Ti1 C35 C31 97.9(5)
Cl2 Ti1 C35 C31 -74.1(4)
C7A Ti1 C35 C31 47.5(5)
C3 Ti1 C35 C34 178.4(4)
Cl1 Ti1 C35 C34 78.0(4)
C2 Ti1 C35 C34 52.7(8)
C33 Ti1 C35 C34 -37.3(3)
C32 Ti1 C35 C34 -78.9(4)
C31 Ti1 C35 C34 -115.9(5)
C3A Ti1 C35 C34 -117.7(4)
C1 Ti1 C35 C34 -18.0(6)
Cl2 Ti1 C35 C34 170.0(4)
C7A Ti1 C35 C34 -68.4(5)
